data_2014268
loop_
_publ_author_name
'Okabe, Nobuo'
'Muranishi, Yasunori'
'Mamiko, Odoko'

_publ_section_title
;
 Cobalt(II), nickel(II) and copper(II) complexes of
 isoquinoline-3-carboxylate
;
_journal_issue 7
_journal_name_full 'Acta Crystallographica Section C'
_journal_page_first m345
_journal_page_last m347
_journal_paper_doi 10.1107/S0108270104012636
_journal_volume 60
_journal_year 2004
_chemical_formula_iupac '[Ni (C10 H6 N O2)2 (C H4 O)2]'
_chemical_formula_moiety 'C22 H20 N2 Ni O6'
_chemical_formula_sum 'C22 H20 N2 Ni O6'
_chemical_formula_weight 467.09
_space_group_IT_number 14
_symmetry_cell_setting monoclinic
_symmetry_space_group_name_Hall '-P 2ybc'
_symmetry_space_group_name_H-M 'P 1 21/c 1'
_cell_angle_alpha 90
_cell_angle_beta 101.150(10)
_cell_angle_gamma 90
_cell_formula_units_Z 2
_cell_length_a 10.638(2)
_cell_length_b 6.277(2)
_cell_length_c 15.068(2)
_cell_measurement_reflns_used 25
_cell_measurement_temperature 296.0(10)
_cell_measurement_theta_max 14.9
_cell_measurement_theta_min 13.5
_cell_volume 987.2(4)
_computing_cell_refinement 'MSC/AFC Diffractometer Control Software'
_computing_data_collection
;MSC/AFC Diffractometer Control Software (Molecular Structure Corporation,
 1992)
;
_computing_data_reduction 'TEXSAN (Molecular Structure Corporation & Rigaku, 2000)'
_computing_molecular_graphics 'ORTEPII (Johnson, 1976)'
_computing_publication_material TEXSAN
_computing_structure_refinement 'SHELXL97 (Sheldrick, 1997)'
_computing_structure_solution 'SIR97 (Altomare et al., 1999) and DIRDIF94 (Beurskens et al., 1994)'
_diffrn_measured_fraction_theta_full 0.999
_diffrn_measured_fraction_theta_max 0.999
_diffrn_measurement_device_type 'Rigaku AFC-5R'
_diffrn_measurement_method \w/2\q
_diffrn_radiation_type 'Mo K\a'
_diffrn_radiation_wavelength 0.7107
_diffrn_reflns_av_R_equivalents 0.019
_diffrn_reflns_limit_h_max 13
_diffrn_reflns_limit_h_min 0
_diffrn_reflns_limit_k_max 8
_diffrn_reflns_limit_k_min 0
_diffrn_reflns_limit_l_max 19
_diffrn_reflns_limit_l_min -19
_diffrn_reflns_number 2602
_diffrn_reflns_theta_full 27.51
_diffrn_reflns_theta_max 27.51
_diffrn_standards_decay_% 0.03
_diffrn_standards_interval_count 150
_diffrn_standards_number 3
_exptl_absorpt_coefficient_mu 1.027
_exptl_absorpt_correction_T_max 0.857
_exptl_absorpt_correction_T_min 0.821
_exptl_absorpt_correction_type '\y scan'
_exptl_absorpt_process_details '(North et al., 1968)'
_exptl_crystal_colour colourless
_exptl_crystal_density_diffrn 1.571
_exptl_crystal_density_meas ?
_exptl_crystal_density_method 'not measured'
_exptl_crystal_description plate
_exptl_crystal_F_000 484
_exptl_crystal_size_max 0.30
_exptl_crystal_size_mid 0.20
_exptl_crystal_size_min 0.15
_refine_diff_density_max 0.33
_refine_diff_density_min -0.40
_refine_ls_extinction_method none
_refine_ls_goodness_of_fit_ref 1.024
_refine_ls_hydrogen_treatment constr
_refine_ls_number_parameters 144
_refine_ls_number_reflns 1590
_refine_ls_R_factor_gt 0.0345
_refine_ls_shift/su_max 0.0000
_refine_ls_structure_factor_coef Fsqd
_refine_ls_weighting_details 'w = 1/[\s^2^(Fo^2^) + (0.0376P)^2^+0.449P] where P=(Fo^2^+2Fc^2^)/3'
_refine_ls_weighting_scheme calc
_refine_ls_wR_factor_ref 0.0960
_reflns_number_gt 1590
_reflns_number_total 2267
_reflns_threshold_expression I>2\s(I)
_cod_data_source_file ta1443.cif
_cod_data_source_block II
_cod_depositor_comments
;
The following automatic conversions were performed:

'_exptl_crystal_density_meas' value 'not measured' was changed to '?'
- the value is perceived as not measured.

Automatic conversion script
Id: cif_fix_values 3008 2015-01-20 13:52:24Z robertas 
;
_cod_original_sg_symbol_H-M 'P 21/c'
_cod_database_code 2014268
_cod_database_fobs_code 2014268

loop_
_symmetry_equiv_pos_as_xyz
x,y,z
-x,1/2+y,1/2-z
-x,-y,-z
x,1/2-y,1/2+z

loop_
_atom_site_label
_atom_site_fract_x
_atom_site_fract_y
_atom_site_fract_z
_atom_site_U_iso_or_equiv
_atom_site_adp_type
_atom_site_calc_flag
_atom_site_refinement_flags
_atom_site_occupancy
_atom_site_disorder_assembly
_atom_site_disorder_group
_atom_site_type_symbol
Ni 0.0000 0.0000 0.0000 0.02630(10) Uani d S 1.00 . . Ni
O1 0.0312(2) -0.2834(3) -0.05780(10) 0.0326(4) Uani d . 1.00 . . O
O1m -0.0379(2) -0.1588(3) 0.11590(10) 0.0349(4) Uani d . 1.00 . . O
O2 0.1871(2) -0.5167(3) -0.06680(10) 0.0405(5) Uani d . 1.00 . . O
N1 0.1942(2) -0.0180(3) 0.04460(10) 0.0267(4) Uani d . 1.00 . . N
C1 0.2424(2) -0.2062(4) 0.0197(2) 0.0265(5) Uani d . 1.00 . . C
C2 0.3684(2) -0.2567(4) 0.0437(2) 0.0288(5) Uani d . 1.00 . . C
C3 0.4559(2) -0.1119(4) 0.0940(2) 0.0279(5) Uani d . 1.00 . . C
C4 0.5895(2) -0.1499(5) 0.1186(2) 0.0354(6) Uani d . 1.00 . . C
C5 0.6679(2) 0.0030(5) 0.1634(2) 0.0411(6) Uani d . 1.00 . . C
C6 0.6182(3) 0.1971(5) 0.1873(2) 0.0424(7) Uani d . 1.00 . . C
C7 0.4899(2) 0.2385(5) 0.1658(2) 0.0339(6) Uani d . 1.00 . . C
C8 0.4061(2) 0.0842(4) 0.1183(2) 0.0271(5) Uani d . 1.00 . . C
C9 0.2726(2) 0.1204(4) 0.0918(2) 0.0287(5) Uani d . 1.00 . . C
C10 0.1454(2) -0.3487(4) -0.0398(2) 0.0295(5) Uani d . 1.00 . . C
C11 0.0527(3) -0.2086(6) 0.1945(2) 0.0586(10) Uani d . 1.00 . . C
H1m -0.0890 -0.2740 0.1000 0.0419 Uiso calc . 1.00 . . H
H2 0.3974 -0.3877 0.0269 0.0346 Uiso calc . 1.00 . . H
H4 0.6235 -0.2790 0.1042 0.0425 Uiso calc . 1.00 . . H
H5 0.7557 -0.0217 0.1785 0.0494 Uiso calc . 1.00 . . H
H6 0.6734 0.2991 0.2181 0.0509 Uiso calc . 1.00 . . H
H7 0.4579 0.3673 0.1823 0.0407 Uiso calc . 1.00 . . H
H9 0.2390 0.2476 0.1087 0.0344 Uiso calc . 1.00 . . H
H11a 0.1045 -0.3261 0.1822 0.0879 Uiso calc . 1.00 . . H
H11b 0.0089 -0.2467 0.2423 0.0879 Uiso calc . 1.00 . . H
H11c 0.1063 -0.0870 0.2125 0.0879 Uiso calc . 1.00 . . H

loop_
_atom_site_aniso_label
_atom_site_aniso_U_11
_atom_site_aniso_U_22
_atom_site_aniso_U_33
_atom_site_aniso_U_12
_atom_site_aniso_U_13
_atom_site_aniso_U_23
Ni 0.0175(2) 0.0232(2) 0.0364(3) 0.0024(2) 0.0006(2) -0.0032(2)
O1 0.0233(9) 0.0263(9) 0.0460(10) 0.0006(7) 0.0004(8) -0.0076(8)
O1m 0.0309(10) 0.0325(10) 0.0390(10) -0.0044(8) 0.0004(8) 0.0007(9)
O2 0.0306(9) 0.0279(10) 0.0630(10) -0.0004(8) 0.0095(9) -0.0140(10)
N1 0.0196(9) 0.0260(10) 0.0340(10) 0.0050(9) 0.0022(7) -0.0007(10)
C1 0.0240(10) 0.0230(10) 0.0330(10) 0.0008(10) 0.0068(10) 0.0010(10)
C2 0.0240(10) 0.0260(10) 0.0380(10) 0.0050(10) 0.0075(10) -0.0010(10)
C3 0.0230(10) 0.0320(10) 0.0290(10) 0.0040(10) 0.0039(10) 0.0010(10)
C4 0.0240(10) 0.044(2) 0.0390(10) 0.0080(10) 0.0080(10) 0.0010(10)
C5 0.0180(10) 0.063(2) 0.0400(10) 0.0020(10) 0.0018(10) 0.001(2)
C6 0.0280(10) 0.054(2) 0.043(2) -0.0080(10) 0.0020(10) -0.0080(10)
C7 0.0280(10) 0.0360(10) 0.0370(10) -0.0010(10) 0.0040(10) -0.0050(10)
C8 0.0230(10) 0.0310(10) 0.0280(10) -0.0010(10) 0.0047(10) 0.0010(10)
C9 0.0240(10) 0.0270(10) 0.0350(10) 0.0020(10) 0.0040(10) -0.0040(10)
C10 0.0260(10) 0.0260(10) 0.0370(10) -0.0020(10) 0.0070(10) -0.0020(10)
C11 0.045(2) 0.077(3) 0.047(2) -0.006(2) -0.0070(10) 0.013(2)

loop_
_atom_type_symbol
_atom_type_description
_atom_type_scat_dispersion_real
_atom_type_scat_dispersion_imag
_atom_type_scat_source
C C 0.003 0.002
;International Tables for Crystallography
(1992, Vol. C, Tables 4.2.6.8 and 6.1.1.4)
;
H H 0.000 0.000
;International Tables for Crystallography
(1992, Vol. C, Table 6.1.1.4)
;
N N 0.006 0.003
;International Tables for Crystallography
(1992, Vol. C, Tables 4.2.6.8 and 6.1.1.4)
;
O O 0.011 0.006
;International Tables for Crystallography
(1992, Vol. C, Tables 4.2.6.8 and 6.1.1.4)
;
Ni Ni 0.339 1.112
;International Tables for Crystallography
(1992, Vol. C, Tables 4.2.6.8 and 6.1.1.4)
;

loop_
_geom_angle_atom_site_label_1
_geom_angle_atom_site_label_2
_geom_angle_atom_site_label_3
_geom_angle_site_symmetry_1
_geom_angle_site_symmetry_3
_geom_angle
_geom_angle_publ_flag
O1 Ni O1 . 3_555 180.0 no
O1 Ni O1m . . 90.81(7) no
O1 Ni O1m . 3_555 89.19(7) no
O1 Ni N1 . . 81.63(7) no
O1 Ni N1 . 3_555 98.37(7) no
O1 Ni O1m 3_555 . 89.19(7) no
O1 Ni O1m 3_555 3_555 90.81(7) no
O1 Ni N1 3_555 . 98.37(7) no
O1 Ni N1 3_555 3_555 81.63(7) no
O1m Ni O1m . 3_555 180.0 no
O1m Ni N1 . . 92.55(7) no
O1m Ni N1 . 3_555 87.45(7) no
O1m Ni N1 3_555 . 87.45(7) no
O1m Ni N1 3_555 3_555 92.55(7) no
N1 Ni N1 . 3_555 180.0 no
Ni O1 C10 . . 115.0(2) no
Ni O1m C11 . . 126.1(2) no
Ni O1m H1m . . 111.0 no
C11 O1m H1m . . 108.8 no
Ni N1 C1 . . 111.40(10) no
Ni N1 C9 . . 129.4(2) no
C1 N1 C9 . . 119.2(2) no
N1 C1 C2 . . 122.1(2) no
N1 C1 C10 . . 115.0(2) no
C2 C1 C10 . . 122.8(2) no
C1 C2 C3 . . 120.4(2) no
C1 C2 H2 . . 119.8 no
C3 C2 H2 . . 119.8 no
C2 C3 C4 . . 123.7(2) no
C2 C3 C8 . . 117.3(2) no
C4 C3 C8 . . 119.0(2) no
C3 C4 C5 . . 119.9(3) no
C3 C4 H4 . . 120.1 no
C5 C4 H4 . . 120.1 no
C4 C5 C6 . . 120.9(2) no
C4 C5 H5 . . 119.5 no
C6 C5 H5 . . 119.5 no
C5 C6 C7 . . 120.9(3) no
C5 C6 H6 . . 119.5 no
C7 C6 H6 . . 119.6 no
C6 C7 C8 . . 119.6(3) no
C6 C7 H7 . . 120.2 no
C8 C7 H7 . . 120.2 no
C3 C8 C7 . . 119.7(2) no
C3 C8 C9 . . 118.1(2) no
C7 C8 C9 . . 122.2(2) no
N1 C9 C8 . . 122.9(2) no
N1 C9 H9 . . 118.6 no
C8 C9 H9 . . 118.6 no
O1 C10 O2 . . 126.6(2) no
O1 C10 C1 . . 116.8(2) no
O2 C10 C1 . . 116.6(2) no
O1m C11 H11a . . 109.5 no
O1m C11 H11b . . 109.5 no
O1m C11 H11c . . 109.5 no
H11a C11 H11b . . 109.5 no
H11a C11 H11c . . 109.5 no
H11b C11 H11c . . 109.5 no
O2 O1 O1m . 3_555 122.95(10) no
O2 O1 O1m . . 122.79(9) no
O2 O1 O1 . 3_545 74.06(8) no
O2 O1 O2 . 3_545 112.08(8) no
O2 O1 O1m . 3_545 45.66(6) no
O1m O1 O1m 3_555 . 92.21(7) no
O1m O1 O1 3_555 3_545 160.70(10) no
O1m O1 O2 3_555 3_545 124.13(7) no
O1m O1 O1m 3_555 3_545 147.90(9) no
O1m O1 O1 . 3_545 69.38(7) no
O1m O1 O2 . 3_545 46.66(5) no
O1m O1 O1m . 3_545 119.38(7) no
O1 O1 O1m 3_545 3_545 49.99(6) no
O2 O1 O1m 3_545 3_545 80.11(6) no
O2 O1m O1 3_545 3_555 135.19(8) no
O2 O1m O1 3_545 . 77.53(8) no
O1 O1m O1 3_555 . 87.79(7) no
O1 O1m O1 3_555 3_545 147.90(9) no
O1 O1m O1 . 3_545 60.62(7) no
O1 O2 O1m . 3_545 96.38(9) no
O1 O2 O1 . 3_545 67.92(8) no
O1m O2 O1 3_545 3_545 55.80(6) no

loop_
_geom_bond_atom_site_label_1
_geom_bond_atom_site_label_2
_geom_bond_site_symmetry_1
_geom_bond_site_symmetry_2
_geom_bond_distance
_geom_bond_publ_flag
Ni O1 . . 2.036(2) no
Ni O1 . 3_555 2.036(2) no
Ni O1m . . 2.116(2) no
Ni O1m . 3_555 2.116(2) no
Ni N1 . . 2.049(2) no
Ni N1 . 3_555 2.049(2) no
O1 C10 . . 1.261(3) no
O1m C11 . . 1.410(3) no
O1m H1m . . 0.908 no
O2 C10 . . 1.243(3) no
N1 C1 . . 1.368(3) no
N1 C9 . . 1.314(3) no
C1 C2 . . 1.357(3) no
C1 C10 . . 1.521(3) no
C2 C3 . . 1.412(3) no
C2 H2 . . 0.930 no
C3 C4 . . 1.418(3) no
C3 C8 . . 1.416(4) no
C4 C5 . . 1.362(4) no
C4 H4 . . 0.930 no
C5 C6 . . 1.403(5) no
C5 H5 . . 0.930 no
C6 C7 . . 1.365(4) no
C6 H6 . . 0.930 no
C7 C8 . . 1.413(4) no
C7 H7 . . 0.930 no
C8 C9 . . 1.417(3) no
C9 H9 . . 0.930 no
C11 H11a . . 0.960 no
C11 H11b . . 0.960 no
C11 H11c . . 0.960 no

loop_
_geom_contact_atom_site_label_1
_geom_contact_atom_site_label_2
_geom_contact_distance
_geom_contact_site_symmetry_2
O1 O1 3.364(4) 3_545
O1 C10 3.478(3) 3_545
O1 O2 3.491(3) 3_545
O1m O2 2.600(3) 3_545
O1m C10 3.416(3) 3_545
O1m C5 3.494(3) 1_455
O2 C9 3.300(3) 1_545
O2 C11 3.359(4) 3_545
O2 C4 3.369(4) 3_645
O2 N1 3.560(3) 1_545
C1 C5 3.343(4) 3_655
C2 C5 3.459(4) 3_655
C2 C6 3.531(4) 3_655
C3 C3 3.450(5) 3_655
C3 C4 3.549(4) 3_655
C4 C7 3.580(4) 2_645
O1 O1m 2.915(3) 3_555
O1 O1m 2.957(3) .
O1 O1 3.364(4) 3_545
O1 O2 3.491(3) 3_545
O1m O2 2.600(3) 3_545
O1m O1 2.915(3) 3_555
O1m O1 2.957(3) .
O2 O1m 2.600(3) 3_545
O2 O1 3.491(3) 3_545

loop_
_geom_hbond_atom_site_label_D
_geom_hbond_atom_site_label_H
_geom_hbond_atom_site_label_A
_geom_hbond_site_symmetry_A
_geom_hbond_distance_DH
_geom_hbond_distance_HA
_geom_hbond_distance_DA
_geom_hbond_angle_DHA
_geom_hbond_publ_flag
O1m H1m O2 3_545 0.91 1.69 2.600(3) 178 no

loop_
_geom_torsion_atom_site_label_1
_geom_torsion_atom_site_label_2
_geom_torsion_atom_site_label_3
_geom_torsion_atom_site_label_4
_geom_torsion_site_symmetry_2
_geom_torsion_site_symmetry_3
_geom_torsion_site_symmetry_4
_geom_torsion
_geom_torsion_publ_flag
Ni O1 C10 O2 . . . 179.7(2) no
Ni O1 C10 C1 . . . -1.3(3) no
Ni O1 C10 O2 3_555 3_555 3_555 -179.7(2) no
Ni O1 C10 C1 3_555 3_555 3_555 1.3(3) no
Ni N1 C1 C2 . . . -178.2(2) no
Ni N1 C1 C10 . . . 4.3(3) no
Ni N1 C9 C8 . . . 179.6(2) no
Ni N1 C1 C2 3_555 3_555 3_555 178.2(2) no
Ni N1 C1 C10 3_555 3_555 3_555 -4.3(3) no
Ni N1 C9 C8 3_555 3_555 3_555 -179.6(2) no
O1 Ni O1m C11 . . . 91.1(2) no
O1 Ni O1m C11 . 3_555 3_555 88.9(2) no
O1 Ni N1 C1 . . . -3.9(2) no
O1 Ni N1 C9 . . . 176.7(2) no
O1 Ni N1 C1 . 3_555 3_555 -176.1(2) no
O1 Ni N1 C9 . 3_555 3_555 3.3(2) no
O1 C10 C1 N1 . . . -2.1(3) no
O1 C10 C1 C2 . . . -179.6(2) no
O1m Ni O1 C10 . . . -89.6(2) no
O1m Ni O1 C10 . 3_555 3_555 -90.4(2) no
O1m Ni N1 C1 . . . 86.5(2) no
O1m Ni N1 C9 . . . -92.8(2) no
O1m Ni N1 C1 . 3_555 3_555 93.5(2) no
O1m Ni N1 C9 . 3_555 3_555 -87.2(2) no
O2 C10 C1 N1 . . . 177.0(2) no
O2 C10 C1 C2 . . . -0.5(4) no
N1 Ni O1 C10 . . . 2.9(2) no
N1 Ni O1 C10 . 3_555 3_555 177.1(2) no
N1 Ni O1m C11 . . . 9.5(2) no
N1 Ni O1m C11 . 3_555 3_555 170.5(2) no
N1 C1 C2 C3 . . . -1.7(4) no
N1 C9 C8 C3 . . . -1.3(4) no
N1 C9 C8 C7 . . . 177.2(2) no
C1 N1 C9 C8 . . . 0.3(4) no
C1 C2 C3 C4 . . . -177.6(3) no
C1 C2 C3 C8 . . . 0.6(4) no
C2 C1 N1 C9 . . . 1.2(4) no
C2 C3 C4 C5 . . . 176.8(3) no
C2 C3 C8 C7 . . . -177.7(2) no
C2 C3 C8 C9 . . . 0.9(4) no
C3 C2 C1 C10 . . . 175.6(2) no
C3 C4 C5 C6 . . . 1.2(4) no
C3 C8 C7 C6 . . . 0.4(4) no
C4 C3 C8 C7 . . . 0.5(4) no
C4 C3 C8 C9 . . . 179.1(2) no
C4 C5 C6 C7 . . . -0.3(5) no
C5 C4 C3 C8 . . . -1.3(4) no
C5 C6 C7 C8 . . . -0.5(4) no
C6 C7 C8 C9 . . . -178.1(3) no
C9 N1 C1 C10 . . . -176.2(2) no
C9 N1 C1 C10 . . . -176.2(2) no
